data_8100283
loop_
_publ_author_name
'Bekaert, A.'
'Barberan, O.'
'Kaloun, E. B.'
'Rabhi, C.'
'Danan, A.'
'Brion, J. D.'
'Lemoine, P.'
'Viossat, B.'

_publ_section_title
;
Crystal structure of tetrakis(N,N-dimethylacetamide-O)borane tris
(dibromoiodide), {B[CH~3~CON(CH~3~)~2~)]~4~}(Br~2~I)~3~
;
_journal_issue 1
_journal_name_full 'Zeitschrift f\"ur Kristallographie - New Crystal Structures'
_journal_page_first 123
_journal_page_last 124
_journal_volume 218
_journal_year 2003
_chemical_formula_structural 'B[(CH3)2 N(CCH3)O]4 (Br2 I)3'
_chemical_formula_sum 'C16 H36 B Br6 I3 N4 O4'
_chemical_formula_weight 1219.46
_space_group_IT_number 135
_symmetry_cell_setting tetragonal
_symmetry_space_group_name_Hall '-P 4c 2ab'
_symmetry_space_group_name_H-M 'P 42/m b c'
_cell_angle_alpha 90.00
_cell_angle_beta 90.00
_cell_angle_gamma 90.00
_cell_formula_units_Z 4
_cell_length_a 13.032(1)
_cell_length_b 13.032(1)
_cell_length_c 21.119(1)
_cell_measurement_temperature 180(2)
_cell_volume 3586.6(4)
_diffrn_ambient_temperature 180(2)
_exptl_crystal_density_diffrn 2.258
_exptl_crystal_density_meas 2.24(2)
_cod_original_sg_symbol_H-M 'P42/m b c'
_cod_original_formula_sum 'C16 H36 B1 Br6 I3 N4 O4'
_cod_database_code 8100283

loop_
_symmetry_equiv_pos_as_xyz
'x, y, z'
'-y, x, z+1/2'
'-x, -y, z'
'y, -x, z+1/2'
'-x+1/2, y+1/2, z'
'y+1/2, x+1/2, z+1/2'
'x+1/2, -y+1/2, z'
'-y+1/2, -x+1/2, z+1/2'
'-x, -y, -z'
'y, -x, -z-1/2'
'x, y, -z'
'-y, x, -z-1/2'
'x-1/2, -y-1/2, -z'
'-y-1/2, -x-1/2, -z-1/2'
'-x-1/2, y-1/2, -z'
'y-1/2, x-1/2, -z-1/2'

loop_
_atom_site_label
_atom_site_type_symbol
_atom_site_fract_x
_atom_site_fract_y
_atom_site_fract_z
_atom_site_U_iso_or_equiv
_atom_site_adp_type
_atom_site_occupancy
_atom_site_symmetry_multiplicity
_atom_site_calc_flag
_atom_site_refinement_flags
_atom_site_disorder_assembly
_atom_site_disorder_group
B B 0.5000 0.5000 0.2500 0.025(4) Uani 1 4 d S . .
O1 O 0.4504(4) 0.5800(3) 0.2888(2) 0.0334(10) Uani 1 16 d . . .
C1 C 0.3802(5) 0.5688(5) 0.3317(3) 0.0336(14) Uani 1 16 d . . .
N3 N 0.3540(5) 0.6522(4) 0.3615(3) 0.0388(14) Uani 1 16 d . . .
C4 C 0.2744(6) 0.6553(6) 0.4100(4) 0.0470(19) Uani 1 16 d . . .
H41 H 0.2676 0.7241 0.4257 0.089(13) Uiso 1 16 calc R . .
H42 H 0.2929 0.6105 0.4443 0.089(13) Uiso 1 16 calc R . .
H43 H 0.2104 0.6334 0.3921 0.089(13) Uiso 1 16 calc R . .
C2 C 0.3316(6) 0.4685(6) 0.3451(4) 0.0421(17) Uani 1 16 d . . .
H21 H 0.3614 0.4169 0.3184 0.089(13) Uiso 1 16 calc R . .
H22 H 0.2593 0.4729 0.3370 0.089(13) Uiso 1 16 calc R . .
H23 H 0.3427 0.4507 0.3887 0.089(13) Uiso 1 16 calc R . .
C5 C 0.39903(5) 0.75195(5) 0.3456(4) 0.049(2) Uani 1 16 d . . .
H51 H 0.3702 0.8039 0.3724 0.089(13) Uiso 1 16 calc R . .
H52 H 0.3844 0.7680 0.3021 0.089(13) Uiso 1 16 calc R . .
H53 H 0.4720 0.7493 0.3517 0.089(13) Uiso 1 16 calc R . .
I1 I 0.50000(5) 1.00000(5) 0.2500(4) 0.0542(5) Uani 1 4 d SR . .
I2 I 0.50000(5) 0.50000(5) 0.5000(4) 0.0389(4) Uani 1 4 d SR . .
I3 I 0.00000(5) 0.50000(5) 0.5000(4) 0.0393(4) Uani 1 4 d SR . .
Br1 Br 0.34905(5) 1.15095(5) 0.2500(4) 0.0496(4) Uani 1 8 d SR . .
Br2 Br 0.45229(5) 0.28899(5) 0.5000(4) 0.0366(4) Uani 1 8 d SR . .
Br3 Br -0.18882(5) 0.58687(5) 0.5000(4) 0.0391(4) Uani 1 8 d SR . .

loop_
_atom_site_aniso_label
_atom_site_aniso_U_11
_atom_site_aniso_U_22
_atom_site_aniso_U_33
_atom_site_aniso_U_23
_atom_site_aniso_U_13
_atom_site_aniso_U_12
B 0.027(6) 0.027(6) 0.021(10) 0.000 0.000 0.000
O1 0.040(2) 0.030(2) 0.030(3) -0.0011(18) 0.0053(19) 0.0002(19)
C1 0.038(3) 0.034(3) 0.029(4) -0.004(3) -0.001(3) 0.002(3)
N3 0.048(4) 0.036(3) 0.032(3) -0.002(2) 0.004(3) 0.003(3)
C4 0.050(4) 0.048(4) 0.042(5) -0.002(3) 0.011(3) 0.007(3)
C2 0.045(4) 0.047(4) 0.034(5) -0.001(3) 0.004(3) -0.006(3)
C5 0.071(5) 0.035(4) 0.042(5) -0.003(3) 0.011(4) -0.006(4)
I1 0.0578(6) 0.0578(6) 0.0471(9) 0.000 0.000 -0.0217(5)
I2 0.0337(6) 0.0405(6) 0.0424(8) 0.000 0.000 0.0037(3)
I3 0.0439(6) 0.0319(5) 0.0422(8) 0.000 0.000 -0.0019(3)
Br1 0.0506(5) 0.0506(5) 0.0476(8) 0.0087(3) 0.0087(3) -0.0111(5)
Br2 0.0282(5) 0.0263(5) 0.0552(7) 0.000 0.000 0.0012(3)
Br3 0.0384(6) 0.0354(6) 0.0436(7) 0.000 0.000 -0.0020(4)

loop_
_geom_bond_atom_site_label_1
_geom_bond_atom_site_label_2
_geom_bond_distance
_geom_bond_site_symmetry_2
_geom_bond_publ_flag
B O1 1.476(5) 12_656 ?
B O1 1.476(5) . ?
B O1 1.476(5) 10_566 ?
B O1 1.476(5) 3_665 ?
O1 C1 1.295(9) . ?
C1 N3 1.302(9) . ?
C1 C2 1.480(10) . ?
N3 C4 1.458(10) . ?
N3 C5 1.465(6) . ?
I1 Br1 2.7820(12) 3_675 ?
I1 Br1 2.7820 . ?
I2 Br2 2.8193(12) 9_666 ?
I2 Br2 2.8193 . ?
I3 Br3 2.7087(12) 9_566 ?
I3 Br3 2.7087 . ?
